data_2003585
loop_
_publ_author_name
'Urtiaga, M. K.'
'Arriortua, M. I.'
'Tellitu, I.'
'Bad\'ia, D.'
'Dom\'inguez, E.'
'Ochando, L.'
'Amig\'o, J. M.'
'Debaerdemaeker, T.'

_publ_section_title
(1<i>R</i>*,3<i>S</i>*,4<i>R</i>*)-4-<i>tert</i>-Butyldiphenylsilyloxy-6,7-dimethoxy-1-methyl-3-phenyl-1,2,3,4-tetrahydroisoquinoline
_journal_issue 6
_journal_name_full 'Acta Crystallographica Section C'
_journal_page_first 1232
_journal_page_last 1234
_journal_paper_doi 10.1107/S0108270194012825
_journal_volume 51
_journal_year 1995
_chemical_formula_moiety 'C34 H39 N1 O3 Si1'
_chemical_formula_sum 'C34 H39 N O3 Si'
_chemical_formula_weight 537.773
_space_group_IT_number 14
_symmetry_cell_setting monoclinic
_symmetry_space_group_name_Hall '-P 2yn'
_symmetry_space_group_name_H-M 'P 1 21/n 1'
_atom_type_scat_source IntTabIV
_cell_angle_alpha 90.
_cell_angle_beta 98.97(6)
_cell_angle_gamma 90.
_cell_formula_units_Z 4
_cell_length_a 13.747(9)
_cell_length_b 21.08(4)
_cell_length_c 10.30(1)
_cell_measurement_reflns_used 25
_cell_measurement_temperature 295
_cell_measurement_theta_max 25
_cell_measurement_theta_min 1
_cell_volume 2948(7)
_diffrn_measurement_device 'Philips PW1100'
_diffrn_measurement_method \w/2\q
_diffrn_radiation_type MoK\a
_diffrn_radiation_wavelength 0.71073
_diffrn_reflns_av_R_equivalents 0.017
_diffrn_reflns_limit_h_max 14
_diffrn_reflns_limit_h_min -14
_diffrn_reflns_limit_k_max 20
_diffrn_reflns_limit_k_min 0
_diffrn_reflns_limit_l_max 10
_diffrn_reflns_limit_l_min 0
_diffrn_reflns_number 3904
_diffrn_reflns_theta_max 25
_diffrn_standards_decay_% <1.0
_diffrn_standards_interval_time 60
_diffrn_standards_number 3
_exptl_absorpt_coefficient_mu 0.109
_exptl_absorpt_correction_type none
_exptl_crystal_colour colourless
_exptl_crystal_density_diffrn 1.21
_exptl_crystal_description prismatic
_exptl_crystal_size_max 0.10
_exptl_crystal_size_mid 0.07
_exptl_crystal_size_min 0.05
_refine_diff_density_max 0.28
_refine_diff_density_min -0.50
_refine_ls_extinction_method none
_refine_ls_goodness_of_fit_obs 1.115
_refine_ls_hydrogen_treatment 'H atoms refined isotropically'
_refine_ls_number_parameters 509
_refine_ls_number_reflns 3125
_refine_ls_R_factor_obs 0.071
_refine_ls_shift/esd_max 0.15
_refine_ls_structure_factor_coef F
_refine_ls_weighting_details 'w = 1/[\s^2^(F) + 0.014141F^2^]'
_refine_ls_weighting_scheme calc
_refine_ls_wR_factor_obs 0.094
_reflns_number_observed 3125
_reflns_number_total 3759
_reflns_observed_criterion I>3\s(I)
_cod_data_source_file na1106.cif
_cod_data_source_block na1106a
_cod_depositor_comments
;
The following automatic conversions were performed:

'_refine_ls_weighting_scheme' value 'w = 1/[\s^2^(F) + 0.014141F^2^]'
was changed to 'calc'. New tag '_refine_ls_weighting_details' was
created. The value of the new tag was set to 'w = 1/[\s^2^(F) +
0.014141F^2^]'.

Automatic conversion script
Id: cif_fix_values 3143 2015-03-26 13:38:13Z robertas 
;
_cod_original_cell_volume 2949(7)
_cod_original_sg_symbol_H-M 'P 21/n'
_cod_original_formula_sum 'C34 H39 N1 O3 Si1'
_cod_database_code 2003585

loop_
_symmetry_equiv_pos_as_xyz
x,y,z
1/2+x,1/2-y,1/2+z
-x,-y,-z
1/2-x,1/2+y,1/2-z

loop_
_atom_site_label
_atom_site_fract_x
_atom_site_fract_y
_atom_site_fract_z
_atom_site_B_iso_or_equiv
Si1 .3785(1) .3159(1) .9110(1) 2.90(3)
C3 .5957(2) .3795(2) 1.1067(3) 2.39(9)
O1 .4249(2) .3749(1) 1.0019(2) 2.80(6)
O6 .8831(2) .3769(1) 1.0347(3) 4.23(8)
N10 .5363(2) .4502(2) 1.2998(3) 3.41(9)
C5 .7235(3) .3365(2) .9985(3) 2.77(10)
C18 .4344(3) .3213(2) .7600(4) 3.28(10)
C20 .4662(3) .2790(2) .5526(4) 4.64(13)
C17 .3006(3) .4961(2) 1.1595(4) 4.09(13)
C2 .4880(2) .3805(2) 1.1228(3) 2.47(10)
C23 .4945(3) .3724(2) .7384(4) 3.57(10)
C12 .3634(2) .4487(2) 1.2157(3) 2.74(10)
C4 .6278(2) .3366(2) 1.0198(3) 2.63(10)
C9 .6338(3) .4649(2) 1.2754(4) 3.69(11)
O5 .7599(2) .2973(1) .9135(3) 4.21(8)
C8 .6625(3) .4204(2) 1.1791(3) 2.81(9)
C6 .7902(2) .3789(2) 1.0660(3) 3.06(10)
C91 .7031(3) .4653(3) 1.4020(4) 6.49(18)
C30 .2414(3) .3275(2) .8699(4) 3.47(11)
C13 .3327(3) .4105(2) 1.3079(4) 3.67(11)
C19 .4207(3) .2752(2) .6609(4) 3.74(10)
C51 .6947(3) .2509(2) .8509(5) 5.55(15)
C7 .7599(3) .4188(2) 1.1540(4) 3.36(10)
C11 .4657(2) .4437(2) 1.1834(3) 2.88(10)
C22 .5412(3) .3763(2) .6319(4) 4.55(13)
C21 .5260(3) .3301(2) .5382(4) 4.60(13)
C61 .9544(3) .4162(3) 1.1079(5) 6.16(17)
C24 .4099(3) .2385(2) .9966(3) 3.33(10)
C14 .2412(3) .4186(2) 1.3445(4) 4.35(12)
C15 .1790(3) .4657(2) 1.2867(4) 4.61(13)
C25 .4536(3) .1890(2) .9392(4) 4.55(13)
C26 .4745(4) .1317(2) 1.0070(5) 5.98(17)
C27 .4481(4) .1220(2) 1.1255(5) 5.46(17)
C28 .4040(4) .1708(2) 1.1822(5) 5.23(14)
C16 .2093(3) .5040(3) 1.1967(5) 5.06(14)
C29 .3854(3) .2275(2) 1.1189(5) 4.70(13)
C31 .1921(4) .3248(4) .9937(6) 6.08(19)
C32 .1948(4) .2752(3) .7800(7) 5.85(19)
C33 .2207(4) .3919(3) .8071(6) 5.84(15)
H19 .3826(27) .2423(19) .6614(39) 526(107)
H613 .9346(28) .4627(20) 1.0819(37) 618(119)
H23 .5111(27) .4065(17) .8266(37) 498(104)
H14 .2295(19) .3943(13) 1.4021(26) 159(69)
H321 .2220(30) .2681(19) .7010(43) 460(113)
H22 .5793(31) .4132(20) .6330(39) 618(117)
H25 .4748(26) .1990(18) .8578(35) 440(97)
H17 .3204(26) .5248(16) 1.0992(32) 419(93)
H13 .3739(33) .3831(20) 1.3724(45) 749(132)
H511 .7386(23) .2237(15) .8119(31) 305(83)
H29 .3515(24) .2607(16) 1.1673(34) 285(83)
H21 .5573(35) .3338(23) .4692(44) 799(143)
H20 .4523(28) .2508(17) .4762(38) 511(103)
H322 .2191(34) .2344(23) .8097(43) 550(133)
H512 .6688(41) .2153(27) .9188(55) 1027(176)
H4 .5734(27) .3063(17) .9589(36) 447(98)
H7 .7913(24) .4452(16) 1.1801(32) 400(92)
H10 .5177(22) .4726(15) 1.3588(29) 294(80)
H15 .1081(25) .4720(17) 1.3140(33) 419(93)
H912 .6771(58) .4918(37) 1.4860(71) 1587(281)
H28 .3898(34) .1673(22) 1.2631(47) 622(136)
H323 .1262(46) .2745(25) .7931(50) 874(168)
H913 .7185(29) .4236(19) 1.4430(38) 581(113)
H27 .4681(43) .0879(26) 1.2153(51) 996(170)
H611 1.0082(35) .4146(23) 1.0820(47) 821(148)
H911 .7751(48) .4790(32) 1.3880(55) 1228(212)
H16 .1827(66) .5454(42) 1.1837(80) 1821(363)
H331 .2552(61) .4022(36) .7065(78) 1582(282)
H2 .4762(20) .3442(13) 1.1928(27) 182(70)
H11 .4736(26) .4826(16) 1.1066(32) 413(91)
H9 .6344(25) .5017(16) 1.2383(32) 383(90)
H311 .2207(33) .3520(22) 1.0445(45) 473(126)
H312 .1304(47) .3354(27) .9814(52) 881(177)
H26 .5121(32) .0995(21) .9685(41) 677(124)
H313 .1866(39) .2640(31) 1.0079(55) 1005(178)
H513 .6374(47) .2715(31) .8111(66) 1243(217)
H612 .9554(56) .4254(37) 1.1997(71) 1458(244)
H332 .2593(41) .4291(27) .8634(51) 860(158)
H333 .1386(71) .3960(39) .8138(81) 1898(316)

loop_
_geom_angle_atom_site_label_1
_geom_angle_atom_site_label_2
_geom_angle_atom_site_label_3
_geom_angle
_geom_angle_publ_flag
C30 Si1 C24 111.6(3) yes
C18 Si1 C24 110.8(3) yes
C18 Si1 C30 109.7(3) yes
O1 Si1 C24 110.7(2) yes
O1 Si1 C30 108.6(3) yes
O1 Si1 C18 105.1(3) yes
C4 C3 C8 120.0(4) yes
C2 C3 C8 120.5(4) yes
C2 C3 C4 119.5(4) yes
Si1 O1 C2 134.9(4) yes
C6 O6 C61 117.0(4) yes
C9 N10 C11 113.9(4) yes
O5 C5 C6 115.8(4) yes
C4 C5 C6 119.7(4) yes
C4 C5 O5 124.5(4) yes
Si1 C18 C19 123.1(4) yes
Si1 C18 C23 121.1(4) yes
C23 C18 C19 115.8(4) yes
C19 C20 C21 119.4(5) yes
C12 C17 C16 120.4(5) yes
C3 C2 O1 112.3(3) yes
O1 C2 C11 107.5(3) yes
C3 C2 C11 108.6(4) yes
C18 C23 C22 122.8(5) yes
C17 C12 C11 120.2(4) yes
C17 C12 C13 118.5(4) yes
C13 C12 C11 121.1(4) yes
C3 C4 C5 120.9(4) yes
N10 C9 C91 109.6(4) yes
N10 C9 C8 109.8(4) yes
C8 C9 C91 113.2(4) yes
C14 C15 C16 119.4(5) yes
C5 O5 C51 116.4(4) yes
C3 C8 C9 122.4(4) yes
C9 C8 C7 120.4(4) yes
C3 C8 C7 117.1(4) yes
O6 C6 C5 115.5(4) yes
C5 C6 C7 119.3(4) yes
O6 C6 C7 125.2(4) yes
Si1 C30 C33 109.2(4) yes
Si1 C30 C32 110.8(4) yes
Si1 C30 C31 111.4(4) yes
C32 C30 C33 111.0(5) yes
C31 C30 C33 108.1(5) yes
C31 C30 C32 106.3(5) yes
C12 C13 C14 120.8(5) yes
C18 C19 C20 121.9(5) yes
C8 C7 C6 122.8(4) yes
C2 C11 C12 114.1(4) yes
N10 C11 C12 110.2(3) yes
N10 C11 C2 105.9(4) yes
C23 C22 C21 119.3(5) yes
C20 C21 C22 120.7(5) yes
Si1 C24 C29 120.5(4) yes
Si1 C24 C25 122.7(3) yes
C25 C24 C29 116.8(5) yes
C24 C25 C26 120.4(4) yes
C25 C26 C27 121.4(5) yes
C26 C27 C28 118.3(5) yes
C27 C28 C29 121.0(5) yes
C17 C16 C15 120.9(5) yes
C24 C29 C28 122.1(5) yes
C13 C14 C15 120.0(5) yes

loop_
_geom_bond_atom_site_label_1
_geom_bond_atom_site_label_2
_geom_bond_distance
_geom_bond_publ_flag
Si1 O1 1.626(3) yes
Si1 C18 1.843(5) yes
Si1 C30 1.882(4) yes
Si1 C24 1.873(5) yes
C3 C2 1.515(4) yes
C3 C4 1.392(5) yes
C3 C8 1.389(5) yes
O1 C2 1.408(4) yes
O6 C6 1.366(4) yes
O6 C61 1.409(6) yes
N10 C9 1.436(5) yes
N10 C11 1.427(4) yes
C5 C4 1.367(5) yes
C5 O5 1.355(5) yes
C5 C6 1.387(5) yes
C18 C23 1.396(6) yes
C18 C19 1.401(6) yes
C20 C19 1.364(6) yes
C20 C21 1.377(6) yes
C17 C12 1.387(6) yes
C17 C16 1.378(6) yes
C2 C11 1.523(6) yes
C23 C22 1.357(6) yes
C12 C13 1.362(6) yes
C12 C11 1.498(4) yes
C9 C8 1.464(6) yes
C9 C91 1.490(6) yes
O5 C51 1.413(5) yes
C8 C7 1.403(6) yes
C6 C7 1.349(6) yes
C30 C31 1.536(8) yes
C30 C32 1.516(8) yes
C30 C33 1.512(8) yes
C13 C14 1.379(6) yes
C22 C21 1.364(6) yes
C24 C25 1.382(6) yes
C24 C29 1.374(6) yes
C14 C15 1.383(6) yes
C15 C16 1.344(7) yes
C25 C26 1.402(6) yes
C26 C27 1.342(8) yes
C27 C28 1.370(7) yes
C28 C29 1.366(6) yes
N10 H10 .84(3) no
C20 H20 .98(4) no
C17 H17 .94(4) no
C2 H2 1.08(3) no
C23 H23 1.15(4) no
C4 H4 1.10(4) no
C9 H9 .87(3) no
C91 H912 1.13(8) no
C91 H913 .98(4) no
C91 H911 1.06(7) no
C13 H13 .99(4) no
C19 H19 .87(4) no
C51 H511 .96(3) no
C61 H611 .83(5) no
C61 H612 .96(7) no
C14 H14 .82(3) no
C15 H15 1.06(4) no
C25 H25 .95(4) no
C26 H26 .97(5) no
C27 H27 1.17(5) no
C28 H28 .89(5) no
C16 H16 .95(9) no
C29 H29 1.01(4) no
C31 H311 .83(5) no
C31 H312 .87(6) no
C31 H313 1.29(7) no
C61 H613 1.04(4) no
C33 H333 1.15(10) no
C21 H21 .89(5) no
C33 H332 1.07(5) no
C22 H22 .94(4) no
C33 H331 1.23(9) no
C11 H11 1.16(3) no
C32 H323 .97(7) no
C7 H7 .73(3) no
C32 H322 .96(5) no
C51 H513 .94(6) no
C32 H321 .96(5) no
C51 H512 1.12(6) no
